data_1559447
loop_
_publ_author_name
'Akesson, Ralf'
'Sandstrom, Magnus'
'Stalhandske, Claes'
'Persson, Ingmar'

_publ_section_title
;
 Crystal and Molecular Structure at 298 and 183 K of
 Hexakis(pyridine)mercury(II) Trifluoromethanesulfonate,
 [Hg(NC5H5)6](CF3SO3)2, and Thermal Analyses of Hexapyridine Solvates of
 Mercury(II)
;
_journal_name_full 'Acta Chemica Scandinavica'
_journal_page_first 165
_journal_page_last 171
_journal_paper_doi 10.3891/acta.chem.scand.45-0165
_journal_volume 45
_journal_year 1991
_chemical_formula_moiety 'C30 H30 Hg N6, 2(C F3 O3 S)'
_chemical_formula_sum 'C32 H30 F6 Hg N6 O6 S2'
_chemical_formula_weight 973.326
_chemical_name_common
;
Hexakis(pyridine)mercury(II) Trifluoromethanesulfonate, 
[Hg(NC5H5)6](CF3SO3)2
;
_space_group_IT_number 2
_space_group_name_Hall '-P 1'
_space_group_name_H-M_alt 'P -1'
_symmetry_cell_setting triclinic
_symmetry_Int_Tables_number 2
_symmetry_space_group_name_Hall '-P 1'
_symmetry_space_group_name_H-M 'P -1'
_cell_angle_alpha 85.10(4)
_cell_angle_beta 89.08(3)
_cell_angle_gamma 60.57(3)
_cell_formula_units_Z 2
_cell_length_a 10.980(4)
_cell_length_b 11.206(6)
_cell_length_c 17.736(7)
_cell_volume 1892.9(15)
_diffrn_ambient_temperature 298
_diffrn_radiation_probe x-ray
_diffrn_radiation_type MoK\a
_diffrn_radiation_wavelength 0.71069
_exptl_crystal_density_diffrn 1.67
_refine_ls_number_parameters 478
_refine_ls_number_reflns 3048
_refine_ls_R_factor_gt 0.045
_refine_ls_wR_factor_gt 0.053
_cod_data_source_file Acta-Chem-Scand-1991-45-165-1.cif
_cod_data_source_block 1
_cod_depositor_comments
;
Something wrong on the cell parameters or on the volume
since the calculated volume from PLATON is   1892.9(15)
different from the volume given in the paper :  1877(2)
;
_cod_original_cell_volume 1877(2)
_cod_database_code 1559447

loop_
_space_group_symop_id
_space_group_symop_operation_xyz
1 x,y,z
2 -x,-y,-z

loop_
_atom_site_label
_atom_site_type_symbol
_atom_site_thermal_displace_type
_atom_site_fract_x
_atom_site_fract_y
_atom_site_fract_z
_atom_site_occupancy
_atom_site_U_iso_or_equiv
_atom_site_calc_flag
_atom_site_refinement_flags
_atom_site_disorder_assembly
_atom_site_disorder_group
Hg Hg Uiso 0.04258(6) 0.00011(6) 0.24872(3) 1.000 0.0467(2) . . . .
S1 S Uiso 0.3974(4) 0.3065(5) 0.1270(3) 1.000 0.0704(12) . . . .
S2 S Uiso 0.2939(5) 0.3022(5) 0.6228(2) 1.000 0.0761(13) . . . .
N1 N Uiso -0.0671(11) -0.0817(12) 0.16310(10) 1.000 0.054(3) . . . .
N2 N Uiso -0.0726(11) 0.2190(12) 0.1656(5) 1.000 0.055(3) . . . .
N3 N Uiso -0.1509(12) 0.0780(12) 0.3356(6) 1.000 0.056(4) . . . .
N4 N Uiso 0.1548(12) -0.2200(13) 0.3308(6) 1.000 0.065(4) . . . .
N5 N Uiso 0.2505(12) -0.0956(13) 0.1738(6) 1.000 0.056(3) . . . .
N6 N Uiso 0.1541(13) 0.0968(13) 0.3238(6) 1.000 0.058(4) . . . .
F11 F Uiso 0.1816(12) 0.5301(12) 0.1635(7) 1.000 0.128(4) . . . .
F12 F Uiso 0.3603(12) 0.4599(11) 0.2360(5) 1.000 0.113(4) . . . .
F13 F Uiso 0.2414(16) 0.3568(15) 0.2431(6) 1.000 0.155(5) . . . .
O11 O Uiso 0.3036(10) 0.2754(11) 0.0884(8) 1.000 0.075(3) . . . .
C11 C Uiso -0.0311(16) -0.0921(17) 0.0910(8) 1.000 0.070(5) . . . .
O12 O Uiso 0.4326(13) 0.3993(14) 0.0797(6) 1.000 0.109(4) . . . .
C12 C Uiso -0.0876(18) -0.1420(17) 0.0391(8) 1.000 0.078(5) . . . .
O13 O Uiso 0.5082(15) 0.1984(13) 0.1698(8) 1.000 0.141(5) . . . .
C13 C Uiso -0.1835(19) -0.1824(17) 0.0639(10) 1.000 0.082(6) . . . .
C14 C Uiso -0.2221(19) -0.1703(18) 0.1392(10) 1.000 0.086(6) . . . .
C15 C Uiso -0.1619(16) -0.1199(16) 0.1885(8) 1.000 0.066(5) . . . .
C21 C Uiso -0.1910(15) 0.2590(16) 0.1237(8) 1.000 0.061(4) . . . .
C22 C Uiso -0.2450(16) 0.3716(17) 0.0701(8) 1.000 0.068(5) . . . .
C23 C Uiso -0.1768(17) 0.4499(16) 0.0601(8) 1.000 0.070(5) . . . .
C24 C Uiso -0.0567(15) 0.4109(16) 0.1056(8) 1.000 0.065(5) . . . .
C25 C Uiso -0.0094(16) 0.2977(15) 0.1576(8) 1.000 0.062(4) . . . .
C31 C Uiso -0.1194(15) 0.0412(18) 0.4103(8) 1.000 0.075(5) . . . .
C32 C Uiso -0.2228(19) 0.094(2) 0.4631(8) 1.000 0.087(6) . . . .
C33 C Uiso -0.3599(17) 0.1788(19) 0.4399(10) 1.000 0.080(6) . . . .
C34 C Uiso -0.3927(16) 0.210(2) 0.3633(10) 1.000 0.090(6) . . . .
C35 C Uiso -0.2827(16) 0.1610(17) 0.3139(8) 1.000 0.073(5) . . . .
C41 C Uiso 0.0779(15) -0.2800(17) 0.3577(9) 1.000 0.068(5) . . . .
C42 C Uiso 0.1356(18) -0.3943(17) 0.4113(10) 1.000 0.076(5) . . . .
C43 C Uiso 0.2761(18) -0.4517(17) 0.4361(9) 1.000 0.076(5) . . . .
C44 C Uiso 0.3548(16) -0.3976(17) 0.4052(8) 1.000 0.067(5) . . . .
C45 C Uiso 0.2926(15) -0.2825(16) 0.3529(8) 1.000 0.063(4) . . . .
C51 C Uiso 0.2991(16) -0.2239(17) 0.1534(8) 1.000 0.065(5) . . . .
C52 C Uiso 0.4079(17) -0.2852(6) 0.1030(10) 1.000 0.081(5) . . . .
C53 C Uiso 0.4619(17) -0.201(2) 0.0714(9) 1.000 0.084(6) . . . .
C54 C Uiso 0.4157(17) -0.0703(19) 0.0930(9) 1.000 0.077(5) . . . .
C55 C Uiso 0.3071(15) -0.0196(15) 0.1436(8) 1.000 0.060(4) . . . .
C61 C Uiso 0.2958(16) 0.0356(15) 0.3342(9) 1.000 0.065(5) . . . .
C62 C Uiso 0.3560(18) 0.0794(18) 0.3860(10) 1.000 0.078(5) . . . .
C63 C Uiso 0.272(2) 0.189(2) 0.4243(10) 1.000 0.094(7) . . . .
C64 C Uiso 0.127(2) 0.2572(19) 0.4126(10) 1.000 0.085(6) . . . .
C65 C Uiso 0.0694(17) 0.2080(17) 0.3602(9) 1.000 0.069(5) . . . .
F21 F Uiso 0.2820(15) 0.5188(15) 0.6679(9) 1.000 0.158(6) . . . .
F22 F Uiso 0.1636(15) 0.4482(14) 0.7298(7) 1.000 0.151(5) . . . .
F23 F Uiso 0.3894(15) 0.3337(19) 0.7429(7) 1.000 0.199(6) . . . .
C1 C Uiso 0.289(2) 0.420(2) 0.1953(10) 1.000 0.084(6) . . . .
O21 O Uiso 0.419(9) 0.2744(11) 0.5850(5) 1.000 0.070(3) . . . .
O22 O Uiso 0.2850(15) 0.1921(13) 0.6572(8) 1.000 0.129(5) . . . .
O23 O Uiso 0.1643(12) 0.4018(16) 0.5740(7) 1.000 0.130(5) . . . .
C2 C Uiso 0.280(2) 0.408(2) 0.69200(10) 1.000 0.109(7) . . . .

loop_
_atom_type_symbol
_atom_type_description
_atom_type_scat_dispersion_real
_atom_type_scat_dispersion_imag
_atom_type_scat_source
C C 0.0033 0.0016 ' International Tables Vol C Tables 4.2.6.8 and 6.1.1.4'
F F 0.0171 0.0103 ' International Tables Vol C Tables 4.2.6.8 and 6.1.1.4'
Hg Hg -2.3894 9.2266 ' International Tables Vol C Tables 4.2.6.8 and 6.1.1.4'
N N 0.0061 0.0033 ' International Tables Vol C Tables 4.2.6.8 and 6.1.1.4'
O O 0.0106 0.0060 ' International Tables Vol C Tables 4.2.6.8 and 6.1.1.4'
S S 0.1246 0.1234 ' International Tables Vol C Tables 4.2.6.8 and 6.1.1.4'

loop_
_geom_angle_atom_site_label_1
_geom_angle_atom_site_label_2
_geom_angle_atom_site_label_3
_geom_angle
_geom_angle_site_symmetry_1
_geom_angle_site_symmetry_2
_geom_angle_site_symmetry_3
_geom_angle_publ_flag
N1 Hg N2 85.4(4) . . . yes
N1 Hg N3 93.4(4) . . . yes
N1 Hg N4 93.6(4) . . . yes
N1 Hg N5 89.3(4) . . . yes
N1 Hg N6 174.2(3) . . . yes
N2 Hg N3 93.0(4) . . . yes
N2 Hg N4 179.0(4) . . . yes
N2 Hg N5 93.0(4) . . . yes
N2 Hg N6 89.7(4) . . . yes
N3 Hg N4 86.8(4) . . . yes
N3 Hg N5 173.7(4) . . . yes
N3 Hg N6 89.8(4) . . . yes
N4 Hg N5 87.3(4) . . . yes
N4 Hg N6 91.4(4) . . . yes
N5 Hg N6 88.0(5) . . . yes
O13 S1 C1 104.6(9) . . . yes
O11 S1 C1 103.5(10) . . . yes
O11 S1 O12 112.3(8) . . . yes
O11 S1 O13 117.4(9) . . . yes
O12 S1 O13 115.7(10) . . . yes
O12 S1 C1 100.5(9) . . . yes
O22 S2 C2 108.0(8) . . . yes
O22 S2 O23 113.0(10) . . . yes
O21 S2 O23 111.5(13) . . . yes
O21 S2 C2 105(2) . . . yes
O23 S2 C2 99.4(9) . . . yes
O21 S2 O22 117.7(10) . . . yes
Hg N1 C15 121.1(6) . . . yes
C11 N1 C15 119.6(13) . . . yes
Hg N1 C11 119.4(11) . . . yes
C21 N2 C25 118.4(12) . . . yes
Hg N2 C25 118.7(10) . . . yes
Hg N2 C21 122.8(10) . . . yes
C31 N3 C35 118.7(14) . . . yes
Hg N3 C35 123.4(9) . . . yes
Hg N3 C31 117.7(11) . . . yes
Hg N4 C45 121.6(10) . . . yes
Hg N4 C41 120.6(11) . . . yes
C41 N4 C45 117.8(13) . . . yes
Hg N5 C51 117.8(11) . . . yes
Hg N5 C55 122.6(10) . . . yes
C51 N5 C55 119.0(14) . . . yes
Hg N6 C65 117.3(12) . . . yes
C61 N6 C65 120.1(15) . . . yes
Hg N6 C61 122.4(10) . . . yes
N1 C11 C12 122.2(17) . . . yes
C11 C12 C13 119.2(15) . . . no
C12 C13 C14 118.6(18) . . . no
C13 C14 C15 119.7(19) . . . no
N1 C15 C14 120.8(13) . . . yes
N2 C21 C22 122.7(16) . . . yes
C21 C22 C23 118.8(16) . . . no
C22 C23 C24 118.4(14) . . . no
C23 C24 C25 119.4(16) . . . no
N2 C25 C24 122.3(16) . . . yes
N3 C31 C32 120.5(16) . . . yes
C31 C32 C33 120.3(15) . . . no
C32 C33 C34 119.0(17) . . . no
C33 C34 C35 117.5(18) . . . no
N3 C35 C34 123.8(14) . . . yes
N4 C41 C42 120.9(17) . . . yes
C41 C42 C43 119.7(18) . . . no
C42 C43 C44 119.1(16) . . . no
C43 C44 C45 119.3(17) . . . no
N4 C45 C44 123.0(16) . . . yes
N5 C51 C52 123.5(15) . . . yes
C51 C52 C53 115.6(12) . . . no
C52 C53 C54 121.7(16) . . . no
C53 C54 C55 117.8(18) . . . no
N5 C55 C54 122.3(14) . . . yes
N6 C61 C62 121.5(15) . . . yes
C61 C62 C63 119.0(19) . . . no
C62 C63 C64 120.8(19) . . . no
C63 C64 C65 118.5(17) . . . no
N6 C65 C64 120.0(18) . . . yes
F12 C1 F13 106.9(15) . . . yes
S1 C1 F11 112.2(13) . . . yes
S1 C1 F12 111.3(16) . . . yes
S1 C1 F13 110.4(14) . . . yes
F11 C1 F12 107.9(16) . . . yes
F11 C1 F13 107.9(19) . . . yes
S2 C2 F21 115.3(8) . . . yes
S2 C2 F22 112.1(16) . . . yes
S2 C2 F23 107.8(14) . . . yes
F21 C2 F22 105.9(17) . . . yes
F21 C2 F23 108(2) . . . yes
F22 C2 F23 107.2(10) . . . yes

loop_
_geom_bond_atom_site_label_1
_geom_bond_atom_site_label_2
_geom_bond_distance
_geom_bond_site_symmetry_1
_geom_bond_site_symmetry_2
_geom_bond_publ_flag
Hg N1 2.445(11) . . yes
Hg N2 2.487(11) . . yes
Hg N3 2.440(13) . . yes
Hg N4 2.486(12) . . yes
Hg N5 2.422(13) . . yes
Hg N6 2.460(14) . . yes
S1 O13 1.396(15) . . yes
S1 C1 1.80(2) . . yes
S1 O11 1.438(14) . . yes
S1 O12 1.473(15) . . yes
S2 C2 1.732(15) . . yes
S2 O23 1.528(16) . . yes
S2 O21 1.42(9) . . yes
S2 O22 1.376(15) . . yes
N1 C15 1.36(2) . . yes
N1 C11 1.330(15) . . yes
N2 C21 1.36(2) . . yes
N2 C25 1.36(2) . . yes
N3 C31 1.351(18) . . yes
N3 C35 1.32(2) . . yes
N4 C41 1.37(2) . . yes
N4 C45 1.37(2) . . yes
N5 C51 1.35(2) . . yes
N5 C55 1.35(2) . . yes
N6 C65 1.35(2) . . yes
N6 C61 1.37(2) . . yes
F11 C1 1.31(2) . . yes
F12 C1 1.32(3) . . yes
F13 C1 1.32(3) . . yes
C11 C12 1.41(2) . . no
C12 C13 1.39(3) . . no
C13 C14 1.39(3) . . no
C14 C15 1.41(3) . . no
C21 C22 1.39(2) . . no
C22 C23 1.41(3) . . no
C23 C24 1.41(3) . . no
C24 C25 1.38(2) . . no
C31 C32 1.38(3) . . no
C32 C33 1.37(3) . . no
C33 C34 1.38(3) . . no
C34 C35 1.39(3) . . no
C41 C42 1.40(2) . . no
C42 C43 1.41(3) . . no
C43 C44 1.36(3) . . no
C44 C45 1.39(2) . . no
C51 C52 1.40(2) . . no
C52 C53 1.42(3) . . no
C53 C54 1.38(3) . . no
C54 C55 1.39(2) . . no
C61 C62 1.39(3) . . no
C62 C63 1.35(3) . . no
C63 C64 1.40(3) . . no
C64 C65 1.42(3) . . no
F21 C2 1.29(3) . . yes
F22 C2 1.32(3) . . yes
F23 C2 1.37(2) . . yes

loop_
_geom_torsion_atom_site_label_1
_geom_torsion_atom_site_label_2
_geom_torsion_atom_site_label_3
_geom_torsion_atom_site_label_4
_geom_torsion
_geom_torsion_site_symmetry_1
_geom_torsion_site_symmetry_2
_geom_torsion_site_symmetry_3
_geom_torsion_site_symmetry_4
_geom_torsion_publ_flag
N2 Hg N1 C11 63.5(11) . . . . no
N2 Hg N1 C15 -118.1(11) . . . . no
N3 Hg N1 C11 156.2(11) . . . . no
N3 Hg N1 C15 -25.4(11) . . . . no
N4 Hg N1 C11 -116.8(11) . . . . no
N4 Hg N1 C15 61.6(11) . . . . no
N5 Hg N1 C11 -29.5(11) . . . . no
N5 Hg N1 C15 148.9(11) . . . . no
N1 Hg N2 C21 25.8(10) . . . . no
N1 Hg N2 C25 -149.5(10) . . . . no
N3 Hg N2 C21 -67.3(11) . . . . no
N3 Hg N2 C25 117.3(10) . . . . no
N5 Hg N2 C21 114.9(11) . . . . no
N5 Hg N2 C25 -60.5(10) . . . . no
N6 Hg N2 C21 -157.2(11) . . . . no
N6 Hg N2 C25 27.5(10) . . . . no
N1 Hg N3 C31 132.1(12) . . . . no
N1 Hg N3 C35 -52.6(13) . . . . no
N2 Hg N3 C31 -142.4(12) . . . . no
N2 Hg N3 C35 33.0(13) . . . . no
N4 Hg N3 C31 38.6(12) . . . . no
N4 Hg N3 C35 -146.0(13) . . . . no
N6 Hg N3 C31 -52.7(12) . . . . no
N6 Hg N3 C35 122.6(13) . . . . no
N1 Hg N4 C41 -50.0(11) . . . . no
N1 Hg N4 C45 132.5(10) . . . . no
N3 Hg N4 C41 43.3(11) . . . . no
N3 Hg N4 C45 -134.3(11) . . . . no
N5 Hg N4 C41 -139.1(11) . . . . no
N5 Hg N4 C45 43.4(11) . . . . no
N6 Hg N4 C41 133.0(11) . . . . no
N6 Hg N4 C45 -44.5(11) . . . . no
N1 Hg N5 C51 -45.9(11) . . . . no
N1 Hg N5 C55 124.9(11) . . . . no
N2 Hg N5 C51 -131.3(11) . . . . no
N2 Hg N5 C55 39.5(12) . . . . no
N4 Hg N5 C51 47.7(11) . . . . no
N4 Hg N5 C55 -141.5(12) . . . . no
N6 Hg N5 C51 139.2(11) . . . . no
N6 Hg N5 C55 -50.0(11) . . . . no
N2 Hg N6 C61 -122.7(11) . . . . no
N2 Hg N6 C65 62.7(11) . . . . no
N3 Hg N6 C61 144.4(11) . . . . no
N3 Hg N6 C65 -30.3(11) . . . . no
N4 Hg N6 C61 57.6(11) . . . . no
N4 Hg N6 C65 -117.0(11) . . . . no
N5 Hg N6 C61 -29.7(11) . . . . no
N5 Hg N6 C65 155.7(11) . . . . no
O13 S1 C1 F12 57.0(15) . . . . no
O11 S1 C1 F13 61.9(16) . . . . no
O11 S1 C1 F11 -58.6(17) . . . . no
O12 S1 C1 F11 57.6(18) . . . . no
O13 S1 C1 F11 177.9(16) . . . . no
O11 S1 C1 F12 -179.6(12) . . . . no
O12 S1 C1 F12 -63.3(14) . . . . no
O13 S1 C1 F13 -61.7(18) . . . . no
O12 S1 C1 F13 178.1(15) . . . . no
O22 S2 C2 F23 61.2(17) . . . . no
O21 S2 C2 F23 -65.3(16) . . . . no
O21 S2 C2 F21 56(2) . . . . no
O22 S2 C2 F21 -177.9(17) . . . . no
O23 S2 C2 F21 -59.9(19) . . . . no
O21 S2 C2 F22 176.9(12) . . . . no
O22 S2 C2 F22 -56.6(15) . . . . no
O23 S2 C2 F22 61.4(13) . . . . no
O23 S2 C2 F23 179.2(14) . . . . no
C11 N1 C15 C14 0(2) . . . . no
Hg N1 C15 C14 -178.4(12) . . . . no
C15 N1 C11 C12 0(2) . . . . no
Hg N1 C11 C12 178.3(12) . . . . no
Hg N2 C25 C24 171.7(11) . . . . no
C25 N2 C21 C22 4(2) . . . . no
Hg N2 C21 C22 -171.4(11) . . . . no
C21 N2 C25 C24 -4(2) . . . . no
Hg N3 C31 C32 173.1(14) . . . . no
C35 N3 C31 C32 -3(3) . . . . no
Hg N3 C35 C34 -177.4(14) . . . . no
C31 N3 C35 C34 -2(3) . . . . no
C45 N4 C41 C42 6(2) . . . . no
Hg N4 C41 C42 -172.0(12) . . . . no
Hg N4 C45 C44 172.9(11) . . . . no
C41 N4 C45 C44 -5(2) . . . . no
Hg N5 C51 C52 172.3(13) . . . . no
C51 N5 C55 C54 -1(2) . . . . no
Hg N5 C55 C54 -171.8(12) . . . . no
C55 N5 C51 C52 1(2) . . . . no
C65 N6 C61 C62 5(2) . . . . no
Hg N6 C61 C62 -169.9(12) . . . . no
Hg N6 C65 C64 171.3(13) . . . . no
C61 N6 C65 C64 -3(2) . . . . no
N1 C11 C12 C13 0(3) . . . . no
C11 C12 C13 C14 1(3) . . . . no
C12 C13 C14 C15 -1(3) . . . . no
C13 C14 C15 N1 1(3) . . . . no
N2 C21 C22 C23 -2(2) . . . . no
C21 C22 C23 C24 -1(2) . . . . no
C22 C23 C24 C25 1(2) . . . . no
C23 C24 C25 N2 2(2) . . . . no
N3 C31 C32 C33 4(3) . . . . no
C31 C32 C33 C34 0(3) . . . . no
C32 C33 C34 C35 -4(3) . . . . no
C33 C34 C35 N3 6(3) . . . . no
N4 C41 C42 C43 -2(2) . . . . no
C41 C42 C43 C44 -2(2) . . . . no
C42 C43 C44 C45 3(2) . . . . no
C43 C44 C45 N4 0(2) . . . . no
N5 C51 C52 C53 -3(3) . . . . no
C51 C52 C53 C54 4(3) . . . . no
C52 C53 C54 C55 -4(3) . . . . no
C53 C54 C55 N5 3(3) . . . . no
N6 C61 C62 C63 -3(3) . . . . no
C61 C62 C63 C64 0(3) . . . . no
C62 C63 C64 C65 1(3) . . . . no
C63 C64 C65 N6 1(3) . . . . no
